data_7229016
loop_
_publ_author_name
'Hollingsworth, Thilini S.'
'Hollingsworth, Ryan L.'
'Rosen, Tomer'
'Groysman, Stanislav'

_publ_section_title
;
 Zinc bimetallics supported by a xanthene-bridged dinucleating ligand:
 synthesis, characterization, and lactide polymerization studies
;
_journal_issue 66
_journal_name_full 'RSC Adv.'
_journal_page_first 41819
_journal_paper_doi 10.1039/C7RA09207E
_journal_volume 7
_journal_year 2017
_chemical_formula_sum 'C53 H72 N2 O3'
_chemical_formula_weight 785.13
_chemical_name_common compound_L_anti
_chemical_name_systematic
; 
 ? 
;
_space_group_IT_number 14
_symmetry_cell_setting monoclinic
_symmetry_space_group_name_Hall '-P 2yn'
_symmetry_space_group_name_H-M 'P 1 21/n 1'
_atom_sites_solution_hydrogens geom
_atom_sites_solution_primary direct
_atom_sites_solution_secondary difmap
_audit_creation_method SHELXL-97
_audit_update_record
;
2017-06-14 deposited with the CCDC.
2017-08-23 downloaded from the CCDC.
;
_cell_angle_alpha 90.00
_cell_angle_beta 103.180(2)
_cell_angle_gamma 90.00
_cell_formula_units_Z 4
_cell_length_a 16.5356(7)
_cell_length_b 14.7630(6)
_cell_length_c 19.9092(8)
_cell_measurement_reflns_used 8856
_cell_measurement_temperature 100(2)
_cell_measurement_theta_max 27.57
_cell_measurement_theta_min 1.73
_cell_volume 4732.1(3)
_computing_structure_refinement 'SHELXL-97 (Sheldrick, 1997)'
_computing_structure_solution 'SHELXS-97 (Sheldrick, 1990)'
_diffrn_ambient_temperature 100(2)
_diffrn_measured_fraction_theta_full 0.997
_diffrn_measured_fraction_theta_max 0.997
_diffrn_measurement_device_type 'Bruker Apex2'
_diffrn_radiation_monochromator graphite
_diffrn_radiation_source 'fine-focus sealed tube'
_diffrn_radiation_type MoK\a
_diffrn_radiation_wavelength 0.71073
_diffrn_reflns_av_R_equivalents 0.0324
_diffrn_reflns_av_sigmaI/netI 0.0227
_diffrn_reflns_limit_h_max 21
_diffrn_reflns_limit_h_min -21
_diffrn_reflns_limit_k_max 19
_diffrn_reflns_limit_k_min -18
_diffrn_reflns_limit_l_max 25
_diffrn_reflns_limit_l_min -25
_diffrn_reflns_number 86636
_diffrn_reflns_theta_full 27.57
_diffrn_reflns_theta_max 27.57
_diffrn_reflns_theta_min 1.73
_exptl_absorpt_coefficient_mu 0.067
_exptl_absorpt_correction_T_max 0.9867
_exptl_absorpt_correction_T_min 0.9835
_exptl_absorpt_correction_type empirical
_exptl_absorpt_process_details SADABS
_exptl_crystal_colour yellow
_exptl_crystal_density_diffrn 1.102
_exptl_crystal_density_method 'not measured'
_exptl_crystal_description prisms
_exptl_crystal_F_000 1712
_exptl_crystal_size_max 0.25
_exptl_crystal_size_mid 0.20
_exptl_crystal_size_min 0.20
_refine_diff_density_max 1.322
_refine_diff_density_min -0.478
_refine_diff_density_rms 0.066
_refine_ls_extinction_method none
_refine_ls_goodness_of_fit_ref 1.028
_refine_ls_hydrogen_treatment mixed
_refine_ls_matrix_type full
_refine_ls_number_parameters 545
_refine_ls_number_reflns 10909
_refine_ls_number_restraints 0
_refine_ls_restrained_S_all 1.028
_refine_ls_R_factor_all 0.0806
_refine_ls_R_factor_gt 0.0666
_refine_ls_shift/su_max 0.001
_refine_ls_shift/su_mean 0.000
_refine_ls_structure_factor_coef Fsqd
_refine_ls_weighting_details 'calc w=1/[\s^2^(Fo^2^)+(0.1013P)^2^+4.9994P] where P=(Fo^2^+2Fc^2^)/3'
_refine_ls_weighting_scheme calc
_refine_ls_wR_factor_gt 0.1853
_refine_ls_wR_factor_ref 0.1974
_reflns_number_gt 8856
_reflns_number_total 10909
_reflns_threshold_expression >2sigma(I)
_cod_data_source_file c7ra09207e2.cif
_cod_data_source_block sg601_0m
_cod_original_sg_symbol_H-M P21/n
_cod_database_code 7229016

loop_
_symmetry_equiv_pos_as_xyz
'x, y, z'
'-x+1/2, y+1/2, -z+1/2'
'-x, -y, -z'
'x-1/2, -y-1/2, z-1/2'

loop_
_atom_site_label
_atom_site_type_symbol
_atom_site_fract_x
_atom_site_fract_y
_atom_site_fract_z
_atom_site_U_iso_or_equiv
_atom_site_adp_type
_atom_site_occupancy
_atom_site_symmetry_multiplicity
_atom_site_calc_flag
_atom_site_refinement_flags
O1 O 0.61734(9) 0.23082(9) 0.84750(7) 0.0233(3) Uani 1 1 d .
O2 O 0.48100(10) 0.47426(9) 0.79595(7) 0.0258(3) Uani 1 1 d .
H2 H 0.4928 0.4192 0.7935 0.039 Uiso 1 1 calc R
O3 O 0.72352(10) 0.47094(9) 0.88594(7) 0.0267(3) Uani 1 1 d .
H3 H 0.7119 0.4176 0.8949 0.040 Uiso 1 1 calc R
N1 N 0.52509(10) 0.32630(11) 0.74404(8) 0.0211(3) Uani 1 1 d .
N2 N 0.67418(10) 0.34056(11) 0.95222(8) 0.0231(3) Uani 1 1 d .
C1 C 0.61841(14) 0.74445(15) 0.60137(11) 0.0306(5) Uani 1 1 d .
H1A H 0.6326 0.7794 0.5638 0.046 Uiso 1 1 calc R
H1B H 0.6691 0.7188 0.6305 0.046 Uiso 1 1 calc R
H1C H 0.5916 0.7843 0.6292 0.046 Uiso 1 1 calc R
C2 C 0.55851(12) 0.66722(13) 0.57091(10) 0.0227(4) Uani 1 1 d .
C3 C 0.53716(11) 0.61154(12) 0.62921(9) 0.0189(4) Uani 1 1 d .
C4 C 0.55018(11) 0.51927(12) 0.63680(9) 0.0195(4) Uani 1 1 d .
H4 H 0.5732 0.4873 0.6041 0.023 Uiso 1 1 calc R
C5 C 0.53008(11) 0.47216(12) 0.69177(9) 0.0192(4) Uani 1 1 d .
C6 C 0.53850(11) 0.37386(12) 0.69378(9) 0.0197(4) Uani 1 1 d .
H6 H 0.5545 0.3440 0.6566 0.024 Uiso 1 1 calc R
C7 C 0.52358(11) 0.23062(12) 0.73961(9) 0.0189(4) Uani 1 1 d .
C8 C 0.56818(11) 0.18068(12) 0.79559(9) 0.0185(4) Uani 1 1 d .
C9 C 0.64385(11) 0.18898(12) 0.91052(9) 0.0190(4) Uani 1 1 d .
C10 C 0.67144(12) 0.24687(12) 0.96625(10) 0.0208(4) Uani 1 1 d .
C11 C 0.65092(12) 0.39885(13) 0.99126(10) 0.0223(4) Uani 1 1 d .
H11 H 0.6265 0.3785 1.0274 0.027 Uiso 1 1 calc R
C12 C 0.66091(12) 0.49591(13) 0.98190(10) 0.0214(4) Uani 1 1 d .
C13 C 0.63571(12) 0.55556(13) 1.02722(9) 0.0219(4) Uani 1 1 d .
H13 H 0.6080 0.5327 1.0605 0.026 Uiso 1 1 calc R
C14 C 0.65037(12) 0.64741(13) 1.02457(9) 0.0209(4) Uani 1 1 d .
C15 C 0.62638(13) 0.71529(14) 1.07496(10) 0.0267(4) Uani 1 1 d .
C16 C 0.57921(19) 0.67427(18) 1.12327(13) 0.0442(6) Uani 1 1 d .
H16A H 0.5267 0.6493 1.0967 0.066 Uiso 1 1 calc R
H16B H 0.5678 0.7209 1.1549 0.066 Uiso 1 1 calc R
H16C H 0.6123 0.6257 1.1498 0.066 Uiso 1 1 calc R
C21 C 0.57201(19) 0.79295(17) 1.03539(13) 0.0451(6) Uani 1 1 d .
H21A H 0.5215 0.7673 1.0060 0.068 Uiso 1 1 calc R
H21B H 0.6034 0.8254 1.0067 0.068 Uiso 1 1 calc R
H21C H 0.5569 0.8351 1.0686 0.068 Uiso 1 1 calc R
C22 C 0.70650(18) 0.7590(2) 1.11852(15) 0.0494(7) Uani 1 1 d .
H22A H 0.6917 0.8046 1.1494 0.074 Uiso 1 1 calc R
H22B H 0.7375 0.7878 1.0878 0.074 Uiso 1 1 calc R
H22C H 0.7410 0.7121 1.1459 0.074 Uiso 1 1 calc R
C17 C 0.49594(14) 0.66211(16) 0.85755(11) 0.0318(5) Uani 1 1 d .
H17A H 0.5488 0.6918 0.8569 0.048 Uiso 1 1 calc R
H17B H 0.5064 0.5992 0.8727 0.048 Uiso 1 1 calc R
H17C H 0.4688 0.6942 0.8895 0.048 Uiso 1 1 calc R
C18 C 0.43941(12) 0.66385(13) 0.78484(10) 0.0209(4) Uani 1 1 d .
C19 C 0.48003(11) 0.61226(12) 0.73386(9) 0.0175(3) Uani 1 1 d .
C20 C 0.49758(11) 0.51872(12) 0.74157(9) 0.0192(4) Uani 1 1 d .
C23 C 0.69141(11) 0.67723(12) 0.97404(9) 0.0192(4) Uani 1 1 d .
H23 H 0.7027 0.7402 0.9724 0.023 Uiso 1 1 calc R
C24 C 0.71656(11) 0.62194(12) 0.92656(9) 0.0190(4) Uani 1 1 d .
C25 C 0.70018(12) 0.52810(13) 0.93070(9) 0.0207(4) Uani 1 1 d .
C26 C 0.76125(12) 0.65918(13) 0.87280(10) 0.0225(4) Uani 1 1 d .
C27 C 0.84797(13) 0.61657(16) 0.88419(13) 0.0339(5) Uani 1 1 d .
H27A H 0.8799 0.6312 0.9307 0.051 Uiso 1 1 calc R
H27B H 0.8767 0.6406 0.8501 0.051 Uiso 1 1 calc R
H27C H 0.8427 0.5507 0.8790 0.051 Uiso 1 1 calc R
C28 C 0.77162(14) 0.76200(14) 0.87827(12) 0.0299(4) Uani 1 1 d .
H28A H 0.7168 0.7908 0.8693 0.045 Uiso 1 1 calc R
H28B H 0.8019 0.7831 0.8443 0.045 Uiso 1 1 calc R
H28C H 0.8028 0.7780 0.9247 0.045 Uiso 1 1 calc R
C29 C 0.71125(14) 0.63788(16) 0.79937(10) 0.0306(5) Uani 1 1 d .
H29A H 0.7043 0.5722 0.7938 0.046 Uiso 1 1 calc R
H29B H 0.7411 0.6611 0.7657 0.046 Uiso 1 1 calc R
H29C H 0.6566 0.6668 0.7918 0.046 Uiso 1 1 calc R
C30 C 0.70170(12) 0.20999(13) 1.03191(10) 0.0217(4) Uani 1 1 d .
H30 H 0.7208 0.2493 1.0700 0.026 Uiso 1 1 calc R
C31 C 0.70435(11) 0.11657(13) 1.04235(9) 0.0196(4) Uani 1 1 d .
C32 C 0.67353(11) 0.06157(12) 0.98524(9) 0.0192(4) Uani 1 1 d .
H32 H 0.6728 -0.0021 0.9919 0.023 Uiso 1 1 calc R
C33 C 0.64370(11) 0.09560(12) 0.91884(9) 0.0183(4) Uani 1 1 d .
C34 C 0.61891(12) 0.03383(12) 0.85584(10) 0.0214(4) Uani 1 1 d .
C35 C 0.69884(14) 0.00571(15) 0.83336(11) 0.0301(5) Uani 1 1 d .
H35A H 0.6843 -0.0333 0.7925 0.045 Uiso 1 1 calc R
H35B H 0.7355 -0.0274 0.8710 0.045 Uiso 1 1 calc R
H35C H 0.7274 0.0600 0.8223 0.045 Uiso 1 1 calc R
C36 C 0.56393(11) 0.08688(12) 0.79688(9) 0.0193(4) Uani 1 1 d .
C37 C 0.51266(11) 0.04369(12) 0.74079(9) 0.0192(4) Uani 1 1 d .
H37 H 0.5082 -0.0204 0.7416 0.023 Uiso 1 1 calc R
C38 C 0.46755(11) 0.09045(13) 0.68356(9) 0.0193(4) Uani 1 1 d .
C39 C 0.47412(11) 0.18462(13) 0.68419(9) 0.0199(4) Uani 1 1 d .
H39 H 0.4441 0.2182 0.6458 0.024 Uiso 1 1 calc R
C40 C 0.41077(12) 0.03865(13) 0.62442(10) 0.0238(4) Uani 1 1 d .
C41 C 0.45458(18) -0.04578(16) 0.60497(13) 0.0439(6) Uani 1 1 d .
H41A H 0.5078 -0.0282 0.5951 0.066 Uiso 1 1 calc R
H41B H 0.4196 -0.0741 0.5640 0.066 Uiso 1 1 calc R
H41C H 0.4643 -0.0889 0.6434 0.066 Uiso 1 1 calc R
C42 C 0.33350(16) 0.0082(2) 0.64812(14) 0.0537(8) Uani 1 1 d .
H42A H 0.3502 -0.0282 0.6902 0.081 Uiso 1 1 calc R
H42B H 0.2983 -0.0284 0.6118 0.081 Uiso 1 1 calc R
H42C H 0.3025 0.0614 0.6575 0.081 Uiso 1 1 calc R
C43 C 0.38580(16) 0.09576(15) 0.55915(11) 0.0351(5) Uani 1 1 d .
H43A H 0.3517 0.1469 0.5677 0.053 Uiso 1 1 calc R
H43B H 0.3539 0.0585 0.5216 0.053 Uiso 1 1 calc R
H43C H 0.4358 0.1186 0.5462 0.053 Uiso 1 1 calc R
C44 C 0.57507(16) -0.05101(14) 0.87325(11) 0.0351(5) Uani 1 1 d .
H44A H 0.5577 -0.0884 0.8318 0.053 Uiso 1 1 calc R
H44B H 0.5262 -0.0335 0.8902 0.053 Uiso 1 1 calc R
H44C H 0.6132 -0.0857 0.9089 0.053 Uiso 1 1 calc R
C45 C 0.74071(12) 0.07238(13) 1.11259(9) 0.0225(4) Uani 1 1 d .
C46 C 0.80480(13) 0.00017(15) 1.10484(11) 0.0288(4) Uani 1 1 d .
H46A H 0.7781 -0.0457 1.0715 0.043 Uiso 1 1 calc R
H46B H 0.8270 -0.0286 1.1496 0.043 Uiso 1 1 calc R
H46C H 0.8502 0.0288 1.0885 0.043 Uiso 1 1 calc R
C47 C 0.67023(13) 0.02733(14) 1.13892(11) 0.0279(4) Uani 1 1 d .
H47A H 0.6426 -0.0178 1.1053 0.042 Uiso 1 1 calc R
H47B H 0.6299 0.0734 1.1451 0.042 Uiso 1 1 calc R
H47C H 0.6931 -0.0025 1.1832 0.042 Uiso 1 1 calc R
C48 C 0.78358(15) 0.14154(16) 1.16642(11) 0.0341(5) Uani 1 1 d .
H48A H 0.8064 0.1105 1.2102 0.051 Uiso 1 1 calc R
H48B H 0.7431 0.1871 1.1733 0.051 Uiso 1 1 calc R
H48C H 0.8286 0.1713 1.1502 0.051 Uiso 1 1 calc R
C49 C 0.50054(11) 0.65469(12) 0.67803(9) 0.0181(4) Uani 1 1 d .
H49 H 0.4891 0.7176 0.6722 0.022 Uiso 1 1 calc R
C50 C 0.47807(14) 0.70699(15) 0.52629(11) 0.0308(5) Uani 1 1 d .
H50A H 0.4912 0.7427 0.4887 0.046 Uiso 1 1 calc R
H50B H 0.4514 0.7459 0.5548 0.046 Uiso 1 1 calc R
H50C H 0.4403 0.6576 0.5070 0.046 Uiso 1 1 calc R
C51 C 0.60018(14) 0.61033(15) 0.52405(11) 0.0295(4) Uani 1 1 d .
H51A H 0.5633 0.5605 0.5041 0.044 Uiso 1 1 calc R
H51B H 0.6525 0.5855 0.5511 0.044 Uiso 1 1 calc R
H51C H 0.6115 0.6485 0.4870 0.044 Uiso 1 1 calc R
C52 C 0.35478(12) 0.62209(14) 0.78658(11) 0.0257(4) Uani 1 1 d .
H52A H 0.3319 0.6527 0.8218 0.039 Uiso 1 1 calc R
H52B H 0.3618 0.5575 0.7977 0.039 Uiso 1 1 calc R
H52C H 0.3166 0.6295 0.7414 0.039 Uiso 1 1 calc R
C53 C 0.42426(14) 0.76333(13) 0.76346(11) 0.0280(4) Uani 1 1 d .
H53A H 0.3985 0.7947 0.7967 0.042 Uiso 1 1 calc R
H53B H 0.3873 0.7665 0.7174 0.042 Uiso 1 1 calc R
H53C H 0.4773 0.7924 0.7626 0.042 Uiso 1 1 calc R

loop_
_atom_site_aniso_label
_atom_site_aniso_U_11
_atom_site_aniso_U_22
_atom_site_aniso_U_33
_atom_site_aniso_U_23
_atom_site_aniso_U_13
_atom_site_aniso_U_12
O1 0.0318(7) 0.0135(6) 0.0200(6) 0.0026(5) -0.0036(5) -0.0041(5)
O2 0.0407(8) 0.0177(6) 0.0208(7) 0.0025(5) 0.0107(6) 0.0055(6)
O3 0.0378(8) 0.0181(7) 0.0270(7) -0.0018(5) 0.0133(6) -0.0023(6)
N1 0.0236(8) 0.0161(7) 0.0215(8) 0.0007(6) 0.0009(6) 0.0052(6)
N2 0.0266(8) 0.0180(8) 0.0219(8) 0.0000(6) -0.0004(6) -0.0050(6)
C1 0.0351(11) 0.0274(10) 0.0297(11) 0.0044(8) 0.0078(9) -0.0047(9)
C2 0.0256(9) 0.0235(9) 0.0189(9) 0.0033(7) 0.0047(7) 0.0041(7)
C3 0.0178(8) 0.0191(9) 0.0180(8) 0.0017(7) 0.0004(6) 0.0033(7)
C4 0.0185(8) 0.0197(9) 0.0194(8) -0.0014(7) 0.0027(7) 0.0053(7)
C5 0.0189(8) 0.0171(8) 0.0195(8) -0.0001(7) -0.0002(7) 0.0055(7)
C6 0.0193(8) 0.0189(9) 0.0196(8) -0.0007(7) 0.0016(7) 0.0058(7)
C7 0.0198(8) 0.0152(8) 0.0214(9) 0.0009(7) 0.0037(7) 0.0048(7)
C8 0.0201(8) 0.0140(8) 0.0195(8) -0.0003(6) 0.0004(7) -0.0002(6)
C9 0.0199(8) 0.0154(8) 0.0194(8) 0.0028(7) 0.0000(7) -0.0015(7)
C10 0.0218(9) 0.0144(8) 0.0244(9) 0.0005(7) 0.0015(7) -0.0037(7)
C11 0.0268(9) 0.0202(9) 0.0189(8) 0.0015(7) 0.0028(7) -0.0064(7)
C12 0.0219(9) 0.0192(9) 0.0208(9) 0.0021(7) -0.0002(7) -0.0060(7)
C13 0.0246(9) 0.0215(9) 0.0186(9) 0.0024(7) 0.0028(7) -0.0066(7)
C14 0.0221(9) 0.0198(9) 0.0189(9) 0.0008(7) 0.0007(7) -0.0046(7)
C15 0.0326(11) 0.0276(10) 0.0198(9) -0.0025(8) 0.0058(8) -0.0037(8)
C16 0.0633(17) 0.0347(13) 0.0402(13) -0.0044(10) 0.0233(12) -0.0038(12)
C21 0.0669(18) 0.0327(13) 0.0383(13) 0.0012(10) 0.0172(12) 0.0094(12)
C22 0.0512(16) 0.0477(15) 0.0468(15) -0.0186(12) 0.0061(12) -0.0112(12)
C17 0.0310(11) 0.0396(12) 0.0226(10) -0.0112(9) 0.0017(8) 0.0024(9)
C18 0.0224(9) 0.0188(9) 0.0207(9) -0.0058(7) 0.0034(7) 0.0007(7)
C19 0.0159(8) 0.0166(8) 0.0179(8) -0.0029(6) -0.0004(6) 0.0014(6)
C20 0.0198(8) 0.0182(9) 0.0176(8) 0.0005(7) 0.0005(7) 0.0012(7)
C23 0.0199(9) 0.0141(8) 0.0218(9) 0.0009(7) 0.0008(7) -0.0046(6)
C24 0.0166(8) 0.0181(8) 0.0209(8) 0.0015(7) 0.0015(7) -0.0030(7)
C25 0.0212(9) 0.0188(9) 0.0205(9) -0.0020(7) 0.0012(7) -0.0011(7)
C26 0.0201(9) 0.0230(9) 0.0258(9) 0.0012(7) 0.0079(7) -0.0024(7)
C27 0.0230(10) 0.0349(12) 0.0460(13) 0.0047(10) 0.0125(9) 0.0012(9)
C28 0.0337(11) 0.0246(10) 0.0346(11) 0.0054(8) 0.0146(9) -0.0062(8)
C29 0.0338(11) 0.0365(12) 0.0231(10) 0.0012(8) 0.0097(8) -0.0043(9)
C30 0.0234(9) 0.0191(9) 0.0202(9) -0.0019(7) 0.0003(7) -0.0041(7)
C31 0.0181(8) 0.0197(9) 0.0197(8) 0.0019(7) 0.0018(7) -0.0038(7)
C32 0.0196(8) 0.0141(8) 0.0222(9) 0.0028(7) 0.0015(7) -0.0023(6)
C33 0.0170(8) 0.0147(8) 0.0214(9) 0.0007(7) 0.0003(7) -0.0023(6)
C34 0.0266(9) 0.0115(8) 0.0217(9) 0.0011(7) -0.0039(7) -0.0019(7)
C35 0.0352(11) 0.0255(10) 0.0254(10) -0.0027(8) -0.0019(8) 0.0120(9)
C36 0.0197(8) 0.0162(8) 0.0199(8) 0.0019(7) 0.0001(7) 0.0009(7)
C37 0.0201(8) 0.0146(8) 0.0214(9) -0.0006(7) 0.0013(7) 0.0013(6)
C38 0.0167(8) 0.0199(9) 0.0198(8) -0.0010(7) 0.0012(7) 0.0029(7)
C39 0.0187(8) 0.0194(9) 0.0199(8) 0.0015(7) 0.0010(7) 0.0063(7)
C40 0.0241(9) 0.0228(9) 0.0207(9) 0.0001(7) -0.0028(7) -0.0004(7)
C41 0.0571(16) 0.0276(11) 0.0352(12) -0.0104(9) -0.0139(11) 0.0104(11)
C42 0.0339(13) 0.088(2) 0.0352(13) -0.0023(14) -0.0014(10) -0.0252(14)
C43 0.0455(13) 0.0271(11) 0.0243(10) 0.0013(8) -0.0097(9) 0.0007(9)
C44 0.0478(13) 0.0217(10) 0.0273(10) 0.0061(8) -0.0092(9) -0.0152(9)
C45 0.0245(9) 0.0228(9) 0.0184(9) 0.0040(7) 0.0014(7) -0.0058(7)
C46 0.0267(10) 0.0354(11) 0.0230(9) 0.0114(8) 0.0033(8) 0.0036(8)
C47 0.0330(11) 0.0267(10) 0.0256(10) -0.0008(8) 0.0096(8) -0.0072(8)
C48 0.0409(12) 0.0322(11) 0.0224(10) 0.0033(8) -0.0072(9) -0.0130(9)
C49 0.0183(8) 0.0131(8) 0.0208(8) -0.0009(6) -0.0002(7) 0.0026(6)
C50 0.0338(11) 0.0327(11) 0.0241(10) 0.0090(8) 0.0025(8) 0.0097(9)
C51 0.0338(11) 0.0328(11) 0.0245(10) 0.0050(8) 0.0122(8) 0.0060(9)
C52 0.0252(10) 0.0238(10) 0.0300(10) -0.0069(8) 0.0098(8) -0.0023(8)
C53 0.0323(11) 0.0169(9) 0.0373(11) -0.0068(8) 0.0132(9) 0.0015(8)

loop_
_atom_type_symbol
_atom_type_description
_atom_type_scat_dispersion_real
_atom_type_scat_dispersion_imag
_atom_type_scat_source
C C 0.0033 0.0016 'International Tables Vol C Tables 4.2.6.8 and 6.1.1.4'
H H 0.0000 0.0000 'International Tables Vol C Tables 4.2.6.8 and 6.1.1.4'
N N 0.0061 0.0033 'International Tables Vol C Tables 4.2.6.8 and 6.1.1.4'
O O 0.0106 0.0060 'International Tables Vol C Tables 4.2.6.8 and 6.1.1.4'

loop_
_geom_angle_atom_site_label_1
_geom_angle_atom_site_label_2
_geom_angle_atom_site_label_3
_geom_angle
C8 O1 C9 116.98(14)
C20 O2 H2 109.5
C25 O3 H3 109.5
C6 N1 C7 120.11(16)
C11 N2 C10 120.77(17)
C2 C1 H1A 109.5
C2 C1 H1B 109.5
H1A C1 H1B 109.5
C2 C1 H1C 109.5
H1A C1 H1C 109.5
H1B C1 H1C 109.5
C3 C2 C51 112.45(16)
C3 C2 C50 108.97(16)
C51 C2 C50 107.92(16)
C3 C2 C1 109.76(15)
C51 C2 C1 107.92(17)
C50 C2 C1 109.79(17)
C4 C3 C49 116.80(17)
C4 C3 C2 123.79(17)
C49 C3 C2 119.40(16)
C3 C4 C5 121.10(17)
C3 C4 H4 119.4
C5 C4 H4 119.4
C4 C5 C20 120.29(16)
C4 C5 C6 118.56(16)
C20 C5 C6 121.04(17)
N1 C6 C5 122.28(17)
N1 C6 H6 118.9
C5 C6 H6 118.9
C39 C7 C8 118.85(16)
C39 C7 N1 122.37(16)
C8 C7 N1 118.56(16)
O1 C8 C36 123.15(16)
O1 C8 C7 115.39(15)
C36 C8 C7 121.44(16)
O1 C9 C33 123.03(16)
O1 C9 C10 115.40(16)
C33 C9 C10 121.56(17)
C9 C10 C30 119.21(17)
C9 C10 N2 117.54(16)
C30 C10 N2 123.00(17)
N2 C11 C12 121.73(18)
N2 C11 H11 119.1
C12 C11 H11 119.1
C13 C12 C25 120.73(17)
C13 C12 C11 118.66(17)
C25 C12 C11 120.48(18)
C14 C13 C12 121.06(18)
C14 C13 H13 119.5
C12 C13 H13 119.5
C13 C14 C23 116.90(18)
C13 C14 C15 122.90(17)
C23 C14 C15 120.17(16)
C16 C15 C14 113.98(18)
C16 C15 C22 108.2(2)
C14 C15 C22 108.82(19)
C16 C15 C21 107.3(2)
C14 C15 C21 110.88(17)
C22 C15 C21 107.4(2)
C15 C16 H16A 109.5
C15 C16 H16B 109.5
H16A C16 H16B 109.5
C15 C16 H16C 109.5
H16A C16 H16C 109.5
H16B C16 H16C 109.5
C15 C21 H21A 109.5
C15 C21 H21B 109.5
H21A C21 H21B 109.5
C15 C21 H21C 109.5
H21A C21 H21C 109.5
H21B C21 H21C 109.5
C15 C22 H22A 109.5
C15 C22 H22B 109.5
H22A C22 H22B 109.5
C15 C22 H22C 109.5
H22A C22 H22C 109.5
H22B C22 H22C 109.5
C18 C17 H17A 109.5
C18 C17 H17B 109.5
H17A C17 H17B 109.5
C18 C17 H17C 109.5
H17A C17 H17C 109.5
H17B C17 H17C 109.5
C53 C18 C17 107.68(16)
C53 C18 C52 107.37(16)
C17 C18 C52 109.52(17)
C53 C18 C19 111.03(16)
C17 C18 C19 110.49(15)
C52 C18 C19 110.65(15)
C49 C19 C20 116.62(16)
C49 C19 C18 121.94(16)
C20 C19 C18 121.44(16)
O2 C20 C5 120.52(16)
O2 C20 C19 119.31(16)
C5 C20 C19 120.15(17)
C24 C23 C14 125.00(17)
C24 C23 H23 117.5
C14 C23 H23 117.5
C23 C24 C25 116.48(17)
C23 C24 C26 122.22(16)
C25 C24 C26 121.30(17)
O3 C25 C12 121.07(17)
O3 C25 C24 119.12(17)
C12 C25 C24 119.80(17)
C28 C26 C27 108.10(17)
C28 C26 C24 111.72(16)
C27 C26 C24 109.41(16)
C28 C26 C29 107.33(17)
C27 C26 C29 109.77(17)
C24 C26 C29 110.45(15)
C26 C27 H27A 109.5
C26 C27 H27B 109.5
H27A C27 H27B 109.5
C26 C27 H27C 109.5
H27A C27 H27C 109.5
H27B C27 H27C 109.5
C26 C28 H28A 109.5
C26 C28 H28B 109.5
H28A C28 H28B 109.5
C26 C28 H28C 109.5
H28A C28 H28C 109.5
H28B C28 H28C 109.5
C26 C29 H29A 109.5
C26 C29 H29B 109.5
H29A C29 H29B 109.5
C26 C29 H29C 109.5
H29A C29 H29C 109.5
H29B C29 H29C 109.5
C31 C30 C10 121.12(17)
C31 C30 H30 119.4
C10 C30 H30 119.4
C30 C31 C32 117.44(16)
C30 C31 C45 123.27(16)
C32 C31 C45 119.28(16)
C33 C32 C31 123.17(17)
C33 C32 H32 118.4
C31 C32 H32 118.4
C9 C33 C32 117.44(16)
C9 C33 C34 120.11(16)
C32 C33 C34 122.23(16)
C44 C34 C36 111.43(16)
C44 C34 C33 110.83(16)
C36 C34 C33 109.02(14)
C44 C34 C35 109.09(18)
C36 C34 C35 108.28(16)
C33 C34 C35 108.09(15)
C34 C35 H35A 109.5
C34 C35 H35B 109.5
H35A C35 H35B 109.5
C34 C35 H35C 109.5
H35A C35 H35C 109.5
H35B C35 H35C 109.5
C8 C36 C37 117.79(16)
C8 C36 C34 120.18(16)
C37 C36 C34 121.89(16)
C36 C37 C38 122.88(17)
C36 C37 H37 118.6
C38 C37 H37 118.6
C37 C38 C39 117.41(16)
C37 C38 C40 120.05(16)
C39 C38 C40 122.50(16)
C7 C39 C38 121.62(16)
C7 C39 H39 119.2
C38 C39 H39 119.2
C43 C40 C42 110.07(19)
C43 C40 C38 112.23(17)
C42 C40 C38 108.60(17)
C43 C40 C41 106.60(18)
C42 C40 C41 108.3(2)
C38 C40 C41 110.94(16)
C40 C41 H41A 109.5
C40 C41 H41B 109.5
H41A C41 H41B 109.5
C40 C41 H41C 109.5
H41A C41 H41C 109.5
H41B C41 H41C 109.5
C40 C42 H42A 109.5
C40 C42 H42B 109.5
H42A C42 H42B 109.5
C40 C42 H42C 109.5
H42A C42 H42C 109.5
H42B C42 H42C 109.5
C40 C43 H43A 109.5
C40 C43 H43B 109.5
H43A C43 H43B 109.5
C40 C43 H43C 109.5
H43A C43 H43C 109.5
H43B C43 H43C 109.5
C34 C44 H44A 109.5
C34 C44 H44B 109.5
H44A C44 H44B 109.5
C34 C44 H44C 109.5
H44A C44 H44C 109.5
H44B C44 H44C 109.5
C48 C45 C47 108.44(17)
C48 C45 C46 108.25(17)
C47 C45 C46 109.20(16)
C48 C45 C31 112.11(16)
C47 C45 C31 108.96(16)
C46 C45 C31 109.83(16)
C45 C46 H46A 109.5
C45 C46 H46B 109.5
H46A C46 H46B 109.5
C45 C46 H46C 109.5
H46A C46 H46C 109.5
H46B C46 H46C 109.5
C45 C47 H47A 109.5
C45 C47 H47B 109.5
H47A C47 H47B 109.5
C45 C47 H47C 109.5
H47A C47 H47C 109.5
H47B C47 H47C 109.5
C45 C48 H48A 109.5
C45 C48 H48B 109.5
H48A C48 H48B 109.5
C45 C48 H48C 109.5
H48A C48 H48C 109.5
H48B C48 H48C 109.5
C19 C49 C3 124.89(16)
C19 C49 H49 117.6
C3 C49 H49 117.6
C2 C50 H50A 109.5
C2 C50 H50B 109.5
H50A C50 H50B 109.5
C2 C50 H50C 109.5
H50A C50 H50C 109.5
H50B C50 H50C 109.5
C2 C51 H51A 109.5
C2 C51 H51B 109.5
H51A C51 H51B 109.5
C2 C51 H51C 109.5
H51A C51 H51C 109.5
H51B C51 H51C 109.5
C18 C52 H52A 109.5
C18 C52 H52B 109.5
H52A C52 H52B 109.5
C18 C52 H52C 109.5
H52A C52 H52C 109.5
H52B C52 H52C 109.5
C18 C53 H53A 109.5
C18 C53 H53B 109.5
H53A C53 H53B 109.5
C18 C53 H53C 109.5
H53A C53 H53C 109.5
H53B C53 H53C 109.5

loop_
_geom_bond_atom_site_label_1
_geom_bond_atom_site_label_2
_geom_bond_distance
O1 C8 1.376(2)
O1 C9 1.377(2)
O2 C20 1.347(2)
O2 H2 0.8400
O3 C25 1.346(2)
O3 H3 0.8400
N1 C6 1.283(2)
N1 C7 1.415(2)
N2 C11 1.276(3)
N2 C10 1.414(2)
C1 C2 1.541(3)
C1 H1A 0.9800
C1 H1B 0.9800
C1 H1C 0.9800
C2 C3 1.528(3)
C2 C51 1.531(3)
C2 C50 1.538(3)
C3 C4 1.382(3)
C3 C49 1.409(3)
C4 C5 1.399(3)
C4 H4 0.9500
C5 C20 1.410(3)
C5 C6 1.457(2)
C6 H6 0.9500
C7 C39 1.391(3)
C7 C8 1.398(2)
C8 C36 1.387(2)
C9 C33 1.388(2)
C9 C10 1.393(3)
C10 C30 1.399(3)
C11 C12 1.459(3)
C11 H11 0.9500
C12 C13 1.391(3)
C12 C25 1.410(3)
C13 C14 1.381(3)
C13 H13 0.9500
C14 C23 1.406(3)
C14 C15 1.533(3)
C15 C16 1.498(3)
C15 C22 1.549(3)
C15 C21 1.556(3)
C16 H16A 0.9800
C16 H16B 0.9800
C16 H16C 0.9800
C21 H21A 0.9800
C21 H21B 0.9800
C21 H21C 0.9800
C22 H22A 0.9800
C22 H22B 0.9800
C22 H22C 0.9800
C17 C18 1.534(3)
C17 H17A 0.9800
C17 H17B 0.9800
C17 H17C 0.9800
C18 C53 1.534(3)
C18 C52 1.537(3)
C18 C19 1.540(2)
C19 C49 1.384(3)
C19 C20 1.412(2)
C23 C24 1.383(3)
C23 H23 0.9500
C24 C25 1.418(3)
C24 C26 1.535(3)
C26 C28 1.529(3)
C26 C27 1.535(3)
C26 C29 1.539(3)
C27 H27A 0.9800
C27 H27B 0.9800
C27 H27C 0.9800
C28 H28A 0.9800
C28 H28B 0.9800
C28 H28C 0.9800
C29 H29A 0.9800
C29 H29B 0.9800
C29 H29C 0.9800
C30 C31 1.394(3)
C30 H30 0.9500
C31 C32 1.396(3)
C31 C45 1.536(2)
C32 C33 1.395(2)
C32 H32 0.9500
C33 C34 1.529(2)
C34 C44 1.526(3)
C34 C36 1.527(2)
C34 C35 1.546(3)
C35 H35A 0.9800
C35 H35B 0.9800
C35 H35C 0.9800
C36 C37 1.393(2)
C37 C38 1.394(2)
C37 H37 0.9500
C38 C39 1.394(3)
C38 C40 1.532(3)
C39 H39 0.9500
C40 C43 1.525(3)
C40 C42 1.527(3)
C40 C41 1.535(3)
C41 H41A 0.9800
C41 H41B 0.9800
C41 H41C 0.9800
C42 H42A 0.9800
C42 H42B 0.9800
C42 H42C 0.9800
C43 H43A 0.9800
C43 H43B 0.9800
C43 H43C 0.9800
C44 H44A 0.9800
C44 H44B 0.9800
C44 H44C 0.9800
C45 C48 1.532(3)
C45 C47 1.534(3)
C45 C46 1.536(3)
C46 H46A 0.9800
C46 H46B 0.9800
C46 H46C 0.9800
C47 H47A 0.9800
C47 H47B 0.9800
C47 H47C 0.9800
C48 H48A 0.9800
C48 H48B 0.9800
C48 H48C 0.9800
C49 H49 0.9500
C50 H50A 0.9800
C50 H50B 0.9800
C50 H50C 0.9800
C51 H51A 0.9800
C51 H51B 0.9800
C51 H51C 0.9800
C52 H52A 0.9800
C52 H52B 0.9800
C52 H52C 0.9800
C53 H53A 0.9800
C53 H53B 0.9800
C53 H53C 0.9800

loop_
_geom_torsion_atom_site_label_1
_geom_torsion_atom_site_label_2
_geom_torsion_atom_site_label_3
_geom_torsion_atom_site_label_4
_geom_torsion
C51 C2 C3 C4 -3.0(3)
C50 C2 C3 C4 116.6(2)
C1 C2 C3 C4 -123.2(2)
C51 C2 C3 C49 178.24(17)
C50 C2 C3 C49 -62.1(2)
C1 C2 C3 C49 58.1(2)
C49 C3 C4 C5 -1.9(3)
C2 C3 C4 C5 179.34(17)
C3 C4 C5 C20 -1.4(3)
C3 C4 C5 C6 174.79(17)
C7 N1 C6 C5 171.84(16)
C4 C5 C6 N1 176.64(17)
C20 C5 C6 N1 -7.2(3)
C6 N1 C7 C39 -52.5(3)
C6 N1 C7 C8 132.89(19)
C9 O1 C8 C36 -18.9(3)
C9 O1 C8 C7 162.67(16)
C39 C7 C8 O1 178.33(16)
N1 C7 C8 O1 -6.8(3)
C39 C7 C8 C36 -0.1(3)
N1 C7 C8 C36 174.73(17)
C8 O1 C9 C33 18.5(3)
C8 O1 C9 C10 -161.66(17)
O1 C9 C10 C30 -178.20(17)
C33 C9 C10 C30 1.7(3)
O1 C9 C10 N2 -3.7(3)
C33 C9 C10 N2 176.15(17)
C11 N2 C10 C9 138.79(19)
C11 N2 C10 C30 -46.9(3)
C10 N2 C11 C12 173.77(17)
N2 C11 C12 C13 -178.72(18)
N2 C11 C12 C25 -2.7(3)
C25 C12 C13 C14 -1.7(3)
C11 C12 C13 C14 174.24(17)
C12 C13 C14 C23 0.2(3)
C12 C13 C14 C15 -177.89(17)
C13 C14 C15 C16 -5.0(3)
C23 C14 C15 C16 177.0(2)
C13 C14 C15 C22 115.9(2)
C23 C14 C15 C22 -62.1(2)
C13 C14 C15 C21 -126.2(2)
C23 C14 C15 C21 55.7(3)
C53 C18 C19 C49 1.5(2)
C17 C18 C19 C49 -117.9(2)
C52 C18 C19 C49 120.62(19)
C53 C18 C19 C20 -177.96(17)
C17 C18 C19 C20 62.6(2)
C52 C18 C19 C20 -58.8(2)
C4 C5 C20 O2 -177.54(17)
C6 C5 C20 O2 6.4(3)
C4 C5 C20 C19 4.1(3)
C6 C5 C20 C19 -171.92(17)
C49 C19 C20 O2 178.27(16)
C18 C19 C20 O2 -2.2(3)
C49 C19 C20 C5 -3.4(2)
C18 C19 C20 C5 176.11(16)
C13 C14 C23 C24 1.2(3)
C15 C14 C23 C24 179.35(17)
C14 C23 C24 C25 -1.0(3)
C14 C23 C24 C26 -179.92(17)
C13 C12 C25 O3 -178.90(17)
C11 C12 C25 O3 5.2(3)
C13 C12 C25 C24 1.9(3)
C11 C12 C25 C24 -173.96(17)
C23 C24 C25 O3 -179.78(16)
C26 C24 C25 O3 -0.8(3)
C23 C24 C25 C12 -0.6(3)
C26 C24 C25 C12 178.35(17)
C23 C24 C26 C28 -1.2(3)
C25 C24 C26 C28 179.88(17)
C23 C24 C26 C27 118.5(2)
C25 C24 C26 C27 -60.4(2)
C23 C24 C26 C29 -120.6(2)
C25 C24 C26 C29 60.5(2)
C9 C10 C30 C31 -0.2(3)
N2 C10 C30 C31 -174.41(18)
C10 C30 C31 C32 -1.8(3)
C10 C30 C31 C45 177.02(18)
C30 C31 C32 C33 2.5(3)
C45 C31 C32 C33 -176.30(17)
O1 C9 C33 C32 178.88(17)
C10 C9 C33 C32 -1.0(3)
O1 C9 C33 C34 4.3(3)
C10 C9 C33 C34 -175.58(17)
C31 C32 C33 C9 -1.2(3)
C31 C32 C33 C34 173.31(18)
C9 C33 C34 C44 -146.91(19)
C32 C33 C34 C44 38.7(2)
C9 C33 C34 C36 -23.9(2)
C32 C33 C34 C36 161.72(17)
C9 C33 C34 C35 93.6(2)
C32 C33 C34 C35 -80.8(2)
O1 C8 C36 C37 -179.18(17)
C7 C8 C36 C37 -0.9(3)
O1 C8 C36 C34 -3.5(3)
C7 C8 C36 C34 174.83(17)
C44 C34 C36 C8 146.19(19)
C33 C34 C36 C8 23.5(2)
C35 C34 C36 C8 -93.8(2)
C44 C34 C36 C37 -38.3(3)
C33 C34 C36 C37 -160.92(17)
C35 C34 C36 C37 81.7(2)
C8 C36 C37 C38 1.4(3)
C34 C36 C37 C38 -174.18(18)
C36 C37 C38 C39 -1.0(3)
C36 C37 C38 C40 -178.58(18)
C8 C7 C39 C38 0.6(3)
N1 C7 C39 C38 -174.04(17)
C37 C38 C39 C7 -0.1(3)
C40 C38 C39 C7 177.47(17)
C37 C38 C40 C43 -164.28(19)
C39 C38 C40 C43 18.3(3)
C37 C38 C40 C42 73.8(2)
C39 C38 C40 C42 -103.7(2)
C37 C38 C40 C41 -45.2(3)
C39 C38 C40 C41 137.4(2)
C30 C31 C45 C48 -7.7(3)
C32 C31 C45 C48 171.11(18)
C30 C31 C45 C47 112.4(2)
C32 C31 C45 C47 -68.9(2)
C30 C31 C45 C46 -128.0(2)
C32 C31 C45 C46 50.7(2)
C20 C19 C49 C3 0.0(3)
C18 C19 C49 C3 -179.51(16)
C4 C3 C49 C19 2.7(3)
C2 C3 C49 C19 -178.53(17)
